data_1526040
loop_
_publ_author_name
'Mori, T.'
'Aoki, K.'
'Shishido, T.'
'Kamegashira, N.'
'Fukuda, T.'

_publ_section_title
;
 Crystal structure of Dy Mn O3
;
_journal_name_full 'Materials Letters'
_journal_page_first 387
_journal_page_last 389
_journal_volume 42
_journal_year 2000
_chemical_formula_sum 'Dy Mn O3'
_chemical_name_systematic 'Dy (Mn O3)'
_space_group_IT_number 62
_symmetry_space_group_name_Hall '-P 2ac 2n'
_symmetry_space_group_name_H-M 'P n m a'
_cell_angle_alpha 90
_cell_angle_beta 90
_cell_angle_gamma 90
_cell_formula_units_Z 4
_cell_length_a 5.842
_cell_length_b 7.378
_cell_length_c 5.28
_cell_volume 227.580
_citation_journal_id_ASTM MLETDJ
_cod_data_source_file Mori_MLETDJ_2000_270.cif
_cod_data_source_block Dy1Mn1O3
_cod_original_cell_volume 227.58
_cod_original_formula_sum 'Dy1 Mn1 O3'
_cod_database_code 1526040

loop_
_symmetry_equiv_pos_as_xyz
x,y,z
-x+1/2,-y,z+1/2
x+1/2,-y+1/2,-z+1/2
-x,y+1/2,-z
-x,-y,-z
x-1/2,y,-z-1/2
-x-1/2,y-1/2,z-1/2
x,-y-1/2,z

loop_
_atom_site_label
_atom_site_type_symbol
_atom_site_fract_x
_atom_site_fract_y
_atom_site_fract_z
_atom_site_occupancy
_atom_site_U_iso_or_equiv
O1 O-2 0.463 0.25 0.114 1 0.0
O2 O-2 0.173 0.5534 0.201 1 0.0
Dy1 Dy+3 0.08248 0.25 0.9826 1 0.0
Mn1 Mn+3 0 0 0.5 1 0.0
